data_4338803
loop_
_publ_author_name
'Oishi, Masataka'
'Oshima, Masato'
'Suzuki, Hiroharu'

_publ_section_title
;
 A study on zr-ir multiple bonding active for C-h bond cleavage.
;
_journal_issue 13
_journal_name_full 'Inorganic chemistry'
_journal_page_first 6634
_journal_page_last 6654
_journal_paper_doi 10.1021/ic500258g
_journal_volume 53
_journal_year 2014
_chemical_formula_sum 'C60 H78 Ir2 O2 Zr2'
_chemical_formula_weight 1398.06
_chemical_name_systematic
; 
 ? 
;
_space_group_IT_number 14
_symmetry_cell_setting monoclinic
_symmetry_space_group_name_Hall '-P 2ybc'
_symmetry_space_group_name_H-M 'P 1 21/c 1'
_atom_sites_solution_hydrogens geom
_atom_sites_solution_primary direct
_atom_sites_solution_secondary difmap
_audit_creation_method SHELXL-97
_cell_angle_alpha 90.00
_cell_angle_beta 114.5790(11)
_cell_angle_gamma 90.00
_cell_formula_units_Z 2
_cell_length_a 13.8939(4)
_cell_length_b 14.6602(4)
_cell_length_c 14.1664(5)
_cell_measurement_reflns_used 30685
_cell_measurement_temperature 173(2)
_cell_measurement_theta_max 30.03
_cell_measurement_theta_min 3.02
_cell_volume 2624.06(14)
_computing_cell_refinement 'PROCESS-AUTO (T.Higashi, 1998)'
_computing_data_collection 'PROCESS-AUTO (T.Higashi, 1998)'
_computing_data_reduction 'PROCESS-AUTO (T.Higashi, 1998)'
_computing_molecular_graphics 'ORTEX (P.McArdle, 1995)'
_computing_publication_material SHELXL-97
_computing_structure_refinement 'SHELXL-97 (Sheldrick, 1997)'
_computing_structure_solution 'SHELXS-97 (Sheldrick, 1990)'
_diffrn_ambient_temperature 173(2)
_diffrn_detector_area_resol_mean 100
_diffrn_measured_fraction_theta_full 0.996
_diffrn_measured_fraction_theta_max 0.996
_diffrn_measurement_device_type 'Rigaku R-AXIS RAPID Imaging Plate'
_diffrn_measurement_method 'oscillation photograph'
_diffrn_radiation_monochromator graphite
_diffrn_radiation_source 'Rigaku Rotating Anode ultraX18'
_diffrn_radiation_type MoK\a
_diffrn_radiation_wavelength 0.71069
_diffrn_reflns_av_R_equivalents 0.0372
_diffrn_reflns_av_sigmaI/netI 0.0333
_diffrn_reflns_limit_h_max 16
_diffrn_reflns_limit_h_min -19
_diffrn_reflns_limit_k_max 20
_diffrn_reflns_limit_k_min -20
_diffrn_reflns_limit_l_max 19
_diffrn_reflns_limit_l_min -19
_diffrn_reflns_number 30685
_diffrn_reflns_theta_full 30.03
_diffrn_reflns_theta_max 30.03
_diffrn_reflns_theta_min 3.02
_exptl_absorpt_coefficient_mu 5.483
_exptl_absorpt_correction_T_max 0.8073
_exptl_absorpt_correction_T_min 0.7025
_exptl_absorpt_correction_type numerical
_exptl_absorpt_process_details 'NUMABS (T.Higashi, 1999)'
_exptl_crystal_colour yellow
_exptl_crystal_density_diffrn 1.769
_exptl_crystal_density_meas ?
_exptl_crystal_density_method 'not measured'
_exptl_crystal_description platelet
_exptl_crystal_F_000 1376
_exptl_crystal_size_max 0.100
_exptl_crystal_size_mid 0.100
_exptl_crystal_size_min 0.050
_refine_diff_density_max 2.513
_refine_diff_density_min -0.850
_refine_diff_density_rms 0.125
_refine_ls_extinction_method none
_refine_ls_goodness_of_fit_ref 1.048
_refine_ls_hydrogen_treatment mixed
_refine_ls_matrix_type full
_refine_ls_number_parameters 337
_refine_ls_number_reflns 7648
_refine_ls_number_restraints 0
_refine_ls_restrained_S_all 1.048
_refine_ls_R_factor_all 0.0431
_refine_ls_R_factor_gt 0.0282
_refine_ls_shift/su_max 0.003
_refine_ls_shift/su_mean 0.000
_refine_ls_structure_factor_coef Fsqd
_refine_ls_weighting_details 'calc w=1/[\s^2^(Fo^2^)+(0.0213P)^2^+3.2615P] where P=(Fo^2^+2Fc^2^)/3'
_refine_ls_weighting_scheme calc
_refine_ls_wR_factor_gt 0.0560
_refine_ls_wR_factor_ref 0.0609
_reflns_number_gt 6026
_reflns_number_total 7945
_reflns_threshold_expression >2sigma(I)
_cod_data_source_file ic500258g_si_002.cif
_cod_data_source_block 36
_cod_depositor_comments
;
The following automatic conversions were performed:

'_symmetry_cell_setting' value 'Monoclinic' changed to 'monoclinic'
according to
/usr/data/users/saulius/crontab/automatic-downloads/rss-feeds/ACS/lib/dictionaries/cif_core.dic
dictionary named 'cif_core.dic' version 2.4.2 from 2011-04-26.

Automatic conversion script
Id: cif_fix_values 2281 2013-09-26 08:29:07Z andrius 

 Adding full bibliography for 4338782--4338806.cif.

The following automatic conversions were performed:

'_exptl_crystal_density_meas' value 'not measured' was changed to '?'
- the value is perceived as not measured.

Automatic conversion script
Id: cif_fix_values 3008 2015-01-20 13:52:24Z robertas 
;
_cod_original_sg_symbol_H-M P21/c
_cod_database_code 4338803

loop_
_symmetry_equiv_pos_as_xyz
'x, y, z'
'x, -y+1/2, z+1/2'
'-x, -y, -z'
'-x, y-1/2, -z-1/2'

loop_
_atom_site_label
_atom_site_type_symbol
_atom_site_fract_x
_atom_site_fract_y
_atom_site_fract_z
_atom_site_U_iso_or_equiv
_atom_site_adp_type
_atom_site_occupancy
_atom_site_symmetry_multiplicity
_atom_site_calc_flag
_atom_site_refinement_flags
Ir1 Ir 0.696207(9) 0.500466(8) 0.297620(9) 0.02268(4) Uani 1 1 d .
Zr1 Zr 0.86765(2) 0.545688(19) 0.48024(2) 0.01978(6) Uani 1 1 d .
O1 O 1.03460(17) 0.58048(14) 0.50838(16) 0.0230(4) Uani 1 1 d .
C1 C 0.90815(15) 0.50562(12) 0.67071(13) 0.0329(7) Uani 1 1 d G
C2 C 0.93445(15) 0.59931(13) 0.67107(17) 0.0285(7) Uani 1 1 d G
C3 C 0.83977(16) 0.64799(14) 0.61270(17) 0.0255(6) Uani 1 1 d G
C4 C 0.75496(16) 0.58438(14) 0.57627(18) 0.0279(7) Uani 1 1 d G
C5 C 0.79722(16) 0.49639(12) 0.61212(18) 0.0328(7) Uani 1 1 d G
C6 C 0.9847(2) 0.42925(19) 0.7234(2) 0.0500(11) Uani 1 1 d G
H6A H 0.9572 0.3720 0.6863 0.075 Uiso 1 1 calc R
H6B H 0.9931 0.4234 0.7953 0.075 Uiso 1 1 calc R
H6C H 1.0534 0.4428 0.7227 0.075 Uiso 1 1 calc R
C7 C 1.0419(3) 0.6417(3) 0.7275(3) 0.0430(9) Uani 1 1 d .
H7A H 1.0455 0.6987 0.6931 0.065 Uiso 1 1 calc R
H7B H 1.0963 0.5995 0.7266 0.065 Uiso 1 1 calc R
H7C H 1.0540 0.6543 0.7994 0.071(15) Uiso 1 1 calc R
C8 C 0.8293(3) 0.7502(2) 0.6146(3) 0.0366(8) Uani 1 1 d .
H8A H 0.7641 0.7695 0.5563 0.054(13) Uiso 1 1 calc R
H8B H 0.8902 0.7790 0.6086 0.081 Uiso 1 1 calc R
H8C H 0.8269 0.7687 0.6800 0.059(13) Uiso 1 1 calc R
C9 C 0.6392(3) 0.6087(3) 0.5252(3) 0.0419(9) Uani 1 1 d .
H9A H 0.6293 0.6617 0.4799 0.063 Uiso 1 1 calc R
H9B H 0.6140 0.6233 0.5785 0.060(13) Uiso 1 1 calc R
H9C H 0.5990 0.5569 0.4838 0.058(13) Uiso 1 1 calc R
C10 C 0.7344(4) 0.4103(3) 0.6019(4) 0.0538(12) Uani 1 1 d .
H10A H 0.7739 0.3580 0.5932 0.081 Uiso 1 1 calc R
H10B H 0.6663 0.4151 0.5414 0.061(15) Uiso 1 1 calc R
H10C H 0.7220 0.4017 0.6646 0.074(16) Uiso 1 1 calc R
C11 C 0.5218(3) 0.5049(2) 0.2064(3) 0.0287(7) Uani 1 1 d .
C12 C 0.5725(2) 0.5498(2) 0.1478(2) 0.0268(6) Uani 1 1 d .
C13 C 0.6367(3) 0.4845(2) 0.1260(3) 0.0276(7) Uani 1 1 d .
C14 C 0.6272(3) 0.3979(2) 0.1701(3) 0.0286(7) Uani 1 1 d .
C15 C 0.5560(3) 0.4112(2) 0.2189(3) 0.0311(7) Uani 1 1 d .
C16 C 0.4422(3) 0.5461(3) 0.2404(3) 0.0390(8) Uani 1 1 d .
H16A H 0.4579 0.6111 0.2552 0.058 Uiso 1 1 calc R
H16B H 0.4460 0.5150 0.3030 0.058 Uiso 1 1 calc R
H16C H 0.3710 0.5391 0.1849 0.057(13) Uiso 1 1 calc R
C17 C 0.5542(3) 0.6462(2) 0.1088(3) 0.0373(8) Uani 1 1 d .
H17A H 0.4784 0.6558 0.0668 0.056 Uiso 1 1 calc R
H17B H 0.5934 0.6575 0.0662 0.056 Uiso 1 1 calc R
H17C H 0.5788 0.6883 0.1679 0.056 Uiso 1 1 calc R
C18 C 0.6987(3) 0.5022(3) 0.0630(3) 0.0383(8) Uani 1 1 d .
H18A H 0.7546 0.4563 0.0797 0.057 Uiso 1 1 calc R
H18B H 0.7305 0.5630 0.0792 0.057 Uiso 1 1 calc R
H18C H 0.6514 0.4987 -0.0110 0.057 Uiso 1 1 calc R
C19 C 0.6729(3) 0.3080(2) 0.1577(3) 0.0405(9) Uani 1 1 d .
H19A H 0.7037 0.2765 0.2248 0.063(14) Uiso 1 1 calc R
H19B H 0.7280 0.3186 0.1327 0.076(17) Uiso 1 1 calc R
H19C H 0.6167 0.2702 0.1074 0.079(16) Uiso 1 1 calc R
C20 C 0.5199(3) 0.3373(3) 0.2705(4) 0.0463(10) Uani 1 1 d .
H20A H 0.4968 0.3647 0.3207 0.064(15) Uiso 1 1 calc R
H20B H 0.5786 0.2952 0.3066 0.096 Uiso 1 1 calc R
H20C H 0.4609 0.3039 0.2179 0.059(13) Uiso 1 1 calc R
C21 C 1.0579(2) 0.6725(2) 0.5079(2) 0.0240(6) Uani 1 1 d .
C22 C 1.1587(3) 0.7077(2) 0.5507(3) 0.0320(7) Uani 1 1 d .
C23 C 1.1756(3) 0.8028(2) 0.5471(3) 0.0361(8) Uani 1 1 d .
C24 C 1.0929(3) 0.8615(2) 0.4992(3) 0.0356(8) Uani 1 1 d .
C25 C 0.8993(3) 0.8833(2) 0.3987(3) 0.0368(8) Uani 1 1 d .
C26 C 0.7996(3) 0.8468(2) 0.3555(3) 0.0390(9) Uani 1 1 d .
C27 C 0.7837(3) 0.7530(2) 0.3695(3) 0.0326(7) Uani 1 1 d .
C28 C 0.8666(3) 0.6938(2) 0.4234(2) 0.0246(6) Uani 1 1 d .
C29 C 0.9698(3) 0.7321(2) 0.4612(2) 0.0255(6) Uani 1 1 d .
C30 C 0.9883(3) 0.8277(2) 0.4536(3) 0.0301(7) Uani 1 1 d .
H22 H 1.219(3) 0.667(2) 0.586(3) 0.036 Uiso 1 1 d .
H23 H 1.249(3) 0.831(2) 0.581(3) 0.036 Uiso 1 1 d .
H24 H 1.102(3) 0.929(3) 0.496(3) 0.036 Uiso 1 1 d .
H25 H 0.910(3) 0.949(3) 0.394(3) 0.036 Uiso 1 1 d .
H26 H 0.739(3) 0.886(3) 0.318(3) 0.036 Uiso 1 1 d .
H27 H 0.710(3) 0.732(2) 0.340(3) 0.036 Uiso 1 1 d .
H1 H 0.808(3) 0.509(2) 0.312(3) 0.045 Uiso 1 1 d .
H2 H 0.734(3) 0.461(3) 0.393(3) 0.045 Uiso 1 1 d .
H3 H 0.718(3) 0.591(3) 0.371(3) 0.045 Uiso 1 1 d .

loop_
_atom_site_aniso_label
_atom_site_aniso_U_11
_atom_site_aniso_U_22
_atom_site_aniso_U_33
_atom_site_aniso_U_23
_atom_site_aniso_U_13
_atom_site_aniso_U_12
Ir1 0.02076(6) 0.02247(6) 0.02332(6) -0.00239(5) 0.00768(4) -0.00010(5)
Zr1 0.02093(13) 0.01995(13) 0.01920(13) -0.00075(12) 0.00908(10) 0.00105(12)
O1 0.0252(10) 0.0197(10) 0.0247(11) 0.0009(8) 0.0109(9) 0.0018(8)
C1 0.045(2) 0.0328(17) 0.0282(16) 0.0070(15) 0.0228(16) 0.0109(16)
C2 0.0301(17) 0.0359(17) 0.0212(15) -0.0001(14) 0.0123(13) 0.0044(14)
C3 0.0312(17) 0.0281(15) 0.0216(15) -0.0022(13) 0.0153(13) 0.0013(13)
C4 0.0313(17) 0.0288(15) 0.0295(16) -0.0010(14) 0.0185(14) 0.0017(14)
C5 0.046(2) 0.0292(16) 0.0347(18) -0.0021(15) 0.0276(16) -0.0037(16)
C6 0.070(3) 0.050(2) 0.036(2) 0.0189(18) 0.028(2) 0.026(2)
C7 0.0324(19) 0.069(3) 0.0256(18) -0.0115(18) 0.0105(15) -0.0005(19)
C8 0.053(2) 0.0264(16) 0.037(2) -0.0069(15) 0.0260(19) 0.0018(16)
C9 0.0309(18) 0.056(2) 0.045(2) -0.0100(19) 0.0213(17) 0.0018(18)
C10 0.078(3) 0.039(2) 0.072(3) -0.007(2) 0.058(3) -0.016(2)
C11 0.0208(14) 0.0308(16) 0.0297(16) -0.0030(14) 0.0059(13) 0.0005(13)
C12 0.0246(15) 0.0249(15) 0.0242(15) -0.0043(13) 0.0034(12) 0.0005(13)
C13 0.0249(15) 0.0291(16) 0.0232(15) -0.0070(13) 0.0046(13) 0.0006(12)
C14 0.0248(16) 0.0238(15) 0.0297(17) -0.0052(13) 0.0039(13) 0.0009(13)
C15 0.0241(16) 0.0277(16) 0.0340(18) -0.0015(14) 0.0046(14) -0.0054(13)
C16 0.0275(17) 0.045(2) 0.044(2) -0.0028(18) 0.0153(16) 0.0074(17)
C17 0.043(2) 0.0296(17) 0.0314(18) 0.0020(15) 0.0074(16) 0.0033(15)
C18 0.0358(19) 0.050(2) 0.0286(17) -0.0057(17) 0.0130(15) 0.0008(17)
C19 0.041(2) 0.0265(17) 0.041(2) -0.0093(16) 0.0038(18) 0.0043(16)
C20 0.041(2) 0.039(2) 0.056(3) 0.0046(19) 0.018(2) -0.0091(18)
C21 0.0265(16) 0.0239(14) 0.0242(15) -0.0016(12) 0.0133(13) -0.0029(12)
C22 0.0310(18) 0.0267(16) 0.0361(19) 0.0003(15) 0.0117(15) -0.0019(14)
C23 0.039(2) 0.0283(17) 0.040(2) -0.0059(16) 0.0154(17) -0.0105(15)
C24 0.051(2) 0.0236(16) 0.039(2) -0.0033(15) 0.0253(18) -0.0067(16)
C25 0.056(2) 0.0217(15) 0.042(2) 0.0045(15) 0.0295(19) 0.0056(16)
C26 0.046(2) 0.0294(17) 0.043(2) 0.0120(16) 0.0195(18) 0.0146(16)
C27 0.0344(19) 0.0305(17) 0.0322(18) 0.0065(15) 0.0132(15) 0.0073(15)
C28 0.0320(16) 0.0218(14) 0.0240(15) -0.0014(12) 0.0156(13) 0.0030(13)
C29 0.0389(18) 0.0192(14) 0.0228(15) -0.0017(12) 0.0173(14) 0.0000(13)
C30 0.042(2) 0.0231(15) 0.0324(18) -0.0002(14) 0.0220(16) -0.0001(14)

loop_
_atom_type_symbol
_atom_type_description
_atom_type_scat_dispersion_real
_atom_type_scat_dispersion_imag
_atom_type_scat_source
C C 0.0033 0.0016 'International Tables Vol C Tables 4.2.6.8 and 6.1.1.4'
H H 0.0000 0.0000 'International Tables Vol C Tables 4.2.6.8 and 6.1.1.4'
Ir Ir -1.4442 7.9887 'International Tables Vol C Tables 4.2.6.8 and 6.1.1.4'
O O 0.0106 0.0060 'International Tables Vol C Tables 4.2.6.8 and 6.1.1.4'
Zr Zr -2.9673 0.5597 'International Tables Vol C Tables 4.2.6.8 and 6.1.1.4'

loop_
_geom_angle_atom_site_label_1
_geom_angle_atom_site_label_2
_geom_angle_atom_site_label_3
_geom_angle
_geom_angle_site_symmetry_1
_geom_angle_site_symmetry_3
C11 Ir1 C15 37.78(11) . .
C11 Ir1 C12 38.10(12) . .
C15 Ir1 C12 62.89(12) . .
C11 Ir1 C13 63.24(13) . .
C15 Ir1 C13 62.71(13) . .
C12 Ir1 C13 37.35(12) . .
C11 Ir1 C14 63.43(12) . .
C15 Ir1 C14 37.56(13) . .
C12 Ir1 C14 63.01(11) . .
C13 Ir1 C14 37.77(12) . .
C11 Ir1 Zr1 147.30(9) . .
C15 Ir1 Zr1 147.43(9) . .
C12 Ir1 Zr1 146.74(8) . .
C13 Ir1 Zr1 145.82(9) . .
C14 Ir1 Zr1 145.90(8) . .
O1 Zr1 O1 68.11(9) . 3_766
O1 Zr1 C28 72.82(10) . .
O1 Zr1 C28 135.16(10) 3_766 .
O1 Zr1 C4 132.79(7) . .
O1 Zr1 C4 129.29(7) 3_766 .
C28 Zr1 C4 93.52(9) . .
O1 Zr1 C5 128.20(7) . .
O1 Zr1 C5 96.79(7) 3_766 .
C28 Zr1 C5 124.96(9) . .
C4 Zr1 C5 32.5 . .
O1 Zr1 C3 101.39(7) . .
O1 Zr1 C3 134.29(7) 3_766 .
C28 Zr1 C3 73.99(9) . .
C4 Zr1 C3 32.5 . .
C5 Zr1 C3 53.56(5) . .
O1 Zr1 C1 96.09(7) . .
O1 Zr1 C1 82.88(6) 3_766 .
C28 Zr1 C1 122.96(9) . .
C4 Zr1 C1 53.42(5) . .
C5 Zr1 C1 32.1 . .
C3 Zr1 C1 53.14(5) . .
O1 Zr1 C2 81.39(7) . .
O1 Zr1 C2 103.31(7) 3_766 .
C28 Zr1 C2 91.51(9) . .
C4 Zr1 C2 53.37(5) . .
C5 Zr1 C2 53.17(5) . .
C3 Zr1 C2 32.1 . .
C1 Zr1 C2 31.9 . .
O1 Zr1 Ir1 130.10(5) . .
O1 Zr1 Ir1 97.38(5) 3_766 .
C28 Zr1 Ir1 91.20(8) . .
C4 Zr1 Ir1 94.12(5) . .
C5 Zr1 Ir1 99.99(5) . .
C3 Zr1 Ir1 119.48(5) . .
C1 Zr1 Ir1 130.51(4) . .
C2 Zr1 Ir1 147.48(5) . .
C21 O1 Zr1 116.50(18) . .
C21 O1 Zr1 131.39(19) . 3_766
Zr1 O1 Zr1 111.89(9) . 3_766
C5 C1 C2 108.0 . .
C5 C1 C6 126.0 . .
C2 C1 C6 126.0 . .
C5 C1 Zr1 72.52(8) . .
C2 C1 Zr1 74.22(8) . .
C6 C1 Zr1 119.14(6) . .
C3 C2 C1 108.0 . .
C3 C2 C7 125.2(2) . .
C1 C2 C7 126.7(2) . .
C3 C2 Zr1 72.65(6) . .
C1 C2 Zr1 73.90(8) . .
C7 C2 Zr1 121.72(19) . .
C2 C3 C4 108.0 . .
C2 C3 C8 124.2(2) . .
C4 C3 C8 126.0(2) . .
C2 C3 Zr1 75.28(7) . .
C4 C3 Zr1 72.79(9) . .
C8 C3 Zr1 129.93(18) . .
C5 C4 C3 108.0 . .
C5 C4 C9 125.9(2) . .
C3 C4 C9 125.3(2) . .
C5 C4 Zr1 74.48(7) . .
C3 C4 Zr1 74.76(9) . .
C9 C4 Zr1 124.8(2) . .
C4 C5 C1 108.0 . .
C4 C5 C10 126.1(2) . .
C1 C5 C10 125.5(2) . .
C4 C5 Zr1 73.02(6) . .
C1 C5 Zr1 75.35(8) . .
C10 C5 Zr1 123.5(2) . .
C15 C11 C12 106.7(3) . .
C15 C11 C16 126.4(3) . .
C12 C11 C16 126.6(3) . .
C15 C11 Ir1 71.13(18) . .
C12 C11 Ir1 70.99(18) . .
C16 C11 Ir1 126.5(2) . .
C13 C12 C11 108.5(3) . .
C13 C12 C17 125.2(3) . .
C11 C12 C17 126.1(3) . .
C13 C12 Ir1 71.62(18) . .
C11 C12 Ir1 70.91(18) . .
C17 C12 Ir1 127.1(2) . .
C12 C13 C14 108.4(3) . .
C12 C13 C18 125.5(3) . .
C14 C13 C18 126.0(3) . .
C12 C13 Ir1 71.03(18) . .
C14 C13 Ir1 71.28(19) . .
C18 C13 Ir1 125.9(2) . .
C15 C14 C13 107.1(3) . .
C15 C14 C19 125.7(3) . .
C13 C14 C19 126.9(3) . .
C15 C14 Ir1 70.74(18) . .
C13 C14 Ir1 70.95(18) . .
C19 C14 Ir1 128.6(2) . .
C14 C15 C11 109.2(3) . .
C14 C15 C20 124.9(3) . .
C11 C15 C20 125.9(3) . .
C14 C15 Ir1 71.70(18) . .
C11 C15 Ir1 71.10(18) . .
C20 C15 Ir1 125.4(3) . .
C22 C21 O1 124.0(3) . .
C22 C21 C29 119.7(3) . .
O1 C21 C29 116.3(3) . .
C21 C22 C23 120.5(3) . .
C24 C23 C22 121.2(3) . .
C23 C24 C30 120.0(3) . .
C26 C25 C30 120.7(3) . .
C25 C26 C27 120.2(3) . .
C28 C27 C26 122.7(3) . .
C27 C28 C29 115.9(3) . .
C27 C28 Zr1 131.3(3) . .
C29 C28 Zr1 112.4(2) . .
C28 C29 C21 118.0(3) . .
C28 C29 C30 122.7(3) . .
C21 C29 C30 119.2(3) . .
C24 C30 C25 123.3(3) . .
C24 C30 C29 119.3(3) . .
C25 C30 C29 117.5(3) . .

loop_
_geom_bond_atom_site_label_1
_geom_bond_atom_site_label_2
_geom_bond_distance
_geom_bond_site_symmetry_2
Ir1 C11 2.223(3) .
Ir1 C15 2.223(3) .
Ir1 C12 2.224(3) .
Ir1 C13 2.232(3) .
Ir1 C14 2.236(3) .
Ir1 Zr1 2.7713(3) .
Zr1 O1 2.243(2) .
Zr1 O1 2.260(2) 3_766
Zr1 C28 2.314(3) .
Zr1 C4 2.529(2) .
Zr1 C5 2.548(2) .
Zr1 C3 2.554(2) .
Zr1 C1 2.5844(17) .
Zr1 C2 2.588(2) .
O1 C21 1.387(3) .
O1 Zr1 2.260(2) 3_766
C1 C5 1.4207(13) .
C1 C2 1.4207(13) .
C1 C6 1.5102(14) .
C2 C3 1.4207(13) .
C2 C7 1.504(4) .
C3 C4 1.4207(13) .
C3 C8 1.507(4) .
C4 C5 1.4207(13) .
C4 C9 1.507(4) .
C5 C10 1.507(4) .
C11 C15 1.439(4) .
C11 C12 1.452(5) .
C11 C16 1.503(5) .
C12 C13 1.427(4) .
C12 C17 1.501(5) .
C13 C14 1.446(5) .
C13 C18 1.497(5) .
C14 C15 1.436(5) .
C14 C19 1.505(5) .
C15 C20 1.506(5) .
C21 C22 1.375(5) .
C21 C29 1.423(4) .
C22 C23 1.419(5) .
C23 C24 1.368(5) .
C24 C30 1.412(5) .
C25 C26 1.369(6) .
C25 C30 1.413(5) .
C26 C27 1.420(5) .
C27 C28 1.389(5) .
C28 C29 1.421(5) .
C29 C30 1.437(4) .

loop_
_geom_torsion_atom_site_label_1
_geom_torsion_atom_site_label_2
_geom_torsion_atom_site_label_3
_geom_torsion_atom_site_label_4
_geom_torsion
_geom_torsion_site_symmetry_1
_geom_torsion_site_symmetry_4
C11 Ir1 Zr1 O1 -148.30(18) . .
C15 Ir1 Zr1 O1 137.92(18) . .
C12 Ir1 Zr1 O1 -74.62(17) . .
C13 Ir1 Zr1 O1 -4.19(16) . .
C14 Ir1 Zr1 O1 66.24(18) . .
C11 Ir1 Zr1 O1 144.19(17) . 3_766
C15 Ir1 Zr1 O1 70.41(18) . 3_766
C12 Ir1 Zr1 O1 -142.13(17) . 3_766
C13 Ir1 Zr1 O1 -71.70(15) . 3_766
C14 Ir1 Zr1 O1 -1.27(17) . 3_766
C11 Ir1 Zr1 C28 -79.93(18) . .
C15 Ir1 Zr1 C28 -153.71(19) . .
C12 Ir1 Zr1 C28 -6.25(18) . .
C13 Ir1 Zr1 C28 64.18(16) . .
C14 Ir1 Zr1 C28 134.61(18) . .
C11 Ir1 Zr1 C4 13.69(17) . .
C15 Ir1 Zr1 C4 -60.09(18) . .
C12 Ir1 Zr1 C4 87.37(17) . .
C13 Ir1 Zr1 C4 157.80(15) . .
C14 Ir1 Zr1 C4 -131.77(17) . .
C11 Ir1 Zr1 C5 45.92(17) . .
C15 Ir1 Zr1 C5 -27.86(18) . .
C12 Ir1 Zr1 C5 119.60(17) . .
C13 Ir1 Zr1 C5 -169.97(15) . .
C14 Ir1 Zr1 C5 -99.54(17) . .
C11 Ir1 Zr1 C3 -7.70(17) . .
C15 Ir1 Zr1 C3 -81.48(18) . .
C12 Ir1 Zr1 C3 65.99(17) . .
C13 Ir1 Zr1 C3 136.42(15) . .
C14 Ir1 Zr1 C3 -153.15(17) . .
C11 Ir1 Zr1 C1 57.26(17) . .
C15 Ir1 Zr1 C1 -16.52(18) . .
C12 Ir1 Zr1 C1 130.95(17) . .
C13 Ir1 Zr1 C1 -158.62(15) . .
C14 Ir1 Zr1 C1 -88.19(17) . .
C11 Ir1 Zr1 C2 14.77(18) . .
C15 Ir1 Zr1 C2 -59.01(19) . .
C12 Ir1 Zr1 C2 88.45(18) . .
C13 Ir1 Zr1 C2 158.88(16) . .
C14 Ir1 Zr1 C2 -130.69(18) . .
O1 Zr1 O1 C21 175.3(2) 3_766 .
C28 Zr1 O1 C21 17.76(19) . .
C4 Zr1 O1 C21 -60.8(2) . .
C5 Zr1 O1 C21 -103.56(19) . .
C3 Zr1 O1 C21 -51.33(19) . .
C1 Zr1 O1 C21 -104.90(19) . .
C2 Zr1 O1 C21 -76.53(19) . .
Ir1 Zr1 O1 C21 94.36(19) . .
O1 Zr1 O1 Zr1 0.0 3_766 3_766
C28 Zr1 O1 Zr1 -157.54(12) . 3_766
C4 Zr1 O1 Zr1 123.91(9) . 3_766
C5 Zr1 O1 Zr1 81.14(11) . 3_766
C3 Zr1 O1 Zr1 133.37(9) . 3_766
C1 Zr1 O1 Zr1 79.80(9) . 3_766
C2 Zr1 O1 Zr1 108.17(9) . 3_766
Ir1 Zr1 O1 Zr1 -80.94(9) . 3_766
O1 Zr1 C1 C5 178.02(8) . .
O1 Zr1 C1 C5 -115.01(9) 3_766 .
C28 Zr1 C1 C5 104.57(13) . .
C4 Zr1 C1 C5 37.5 . .
C3 Zr1 C1 C5 78.3 . .
C2 Zr1 C1 C5 115.2 . .
Ir1 Zr1 C1 C5 -21.36(7) . .
O1 Zr1 C1 C2 62.82(8) . .
O1 Zr1 C1 C2 129.79(9) 3_766 .
C28 Zr1 C1 C2 -10.62(12) . .
C4 Zr1 C1 C2 -77.7 . .
C5 Zr1 C1 C2 -115.2 . .
C3 Zr1 C1 C2 -36.9 . .
Ir1 Zr1 C1 C2 -136.56(8) . .
O1 Zr1 C1 C6 -59.98(8) . .
O1 Zr1 C1 C6 6.99(8) 3_766 .
C28 Zr1 C1 C6 -133.42(12) . .
C4 Zr1 C1 C6 159.5 . .
C5 Zr1 C1 C6 122.0 . .
C3 Zr1 C1 C6 -159.7 . .
C2 Zr1 C1 C6 -122.8 . .
Ir1 Zr1 C1 C6 100.64(7) . .
C5 C1 C2 C3 0.0 . .
C6 C1 C2 C3 180.0 . .
Zr1 C1 C2 C3 65.16(8) . .
C5 C1 C2 C7 177.0(3) . .
C6 C1 C2 C7 -3.0(3) . .
Zr1 C1 C2 C7 -117.9(3) . .
C5 C1 C2 Zr1 -65.16(8) . .
C6 C1 C2 Zr1 114.84(8) . .
O1 Zr1 C2 C3 128.18(8) . .
O1 Zr1 C2 C3 -166.87(9) 3_766 .
C28 Zr1 C2 C3 55.81(10) . .
C4 Zr1 C2 C3 -37.5 . .
C5 Zr1 C2 C3 -78.3 . .
C1 Zr1 C2 C3 -115.3 . .
Ir1 Zr1 C2 C3 -38.80(11) . .
O1 Zr1 C2 C1 -116.53(9) . .
O1 Zr1 C2 C1 -51.58(9) 3_766 .
C28 Zr1 C2 C1 171.10(10) . .
C4 Zr1 C2 C1 77.8 . .
C5 Zr1 C2 C1 37.0 . .
C3 Zr1 C2 C1 115.3 . .
Ir1 Zr1 C2 C1 76.49(11) . .
O1 Zr1 C2 C7 7.1(2) . .
O1 Zr1 C2 C7 72.0(2) 3_766 .
C28 Zr1 C2 C7 -65.3(2) . .
C4 Zr1 C2 C7 -158.6(2) . .
C5 Zr1 C2 C7 160.6(2) . .
C3 Zr1 C2 C7 -121.1(3) . .
C1 Zr1 C2 C7 123.6(3) . .
Ir1 Zr1 C2 C7 -159.9(2) . .
C1 C2 C3 C4 0.0 . .
C7 C2 C3 C4 -177.0(3) . .
Zr1 C2 C3 C4 65.98(9) . .
C1 C2 C3 C8 165.4(2) . .
C7 C2 C3 C8 -11.6(3) . .
Zr1 C2 C3 C8 -128.6(2) . .
C1 C2 C3 Zr1 -65.99(9) . .
C7 C2 C3 Zr1 117.0(2) . .
O1 Zr1 C3 C2 -52.45(8) . .
O1 Zr1 C3 C2 17.99(12) 3_766 .
C28 Zr1 C3 C2 -120.65(11) . .
C4 Zr1 C3 C2 114.6 . .
C5 Zr1 C3 C2 77.0 . .
C1 Zr1 C3 C2 36.6 . .
Ir1 Zr1 C3 C2 157.23(7) . .
O1 Zr1 C3 C4 -167.02(9) . .
O1 Zr1 C3 C4 -96.58(12) 3_766 .
C28 Zr1 C3 C4 124.78(11) . .
C5 Zr1 C3 C4 -37.6 . .
C1 Zr1 C3 C4 -77.9 . .
C2 Zr1 C3 C4 -114.6 . .
Ir1 Zr1 C3 C4 42.67(7) . .
O1 Zr1 C3 C8 70.1(3) . .
O1 Zr1 C3 C8 140.5(2) 3_766 .
C28 Zr1 C3 C8 1.9(3) . .
C4 Zr1 C3 C8 -122.9(3) . .
C5 Zr1 C3 C8 -160.5(3) . .
C1 Zr1 C3 C8 159.2(3) . .
C2 Zr1 C3 C8 122.5(3) . .
Ir1 Zr1 C3 C8 -80.2(3) . .
C2 C3 C4 C5 0.0 . .
C8 C3 C4 C5 -165.1(2) . .
Zr1 C3 C4 C5 67.65(7) . .
C2 C3 C4 C9 170.2(3) . .
C8 C3 C4 C9 5.1(4) . .
Zr1 C3 C4 C9 -122.1(3) . .
C2 C3 C4 Zr1 -67.65(7) . .
C8 C3 C4 Zr1 127.3(2) . .
O1 Zr1 C4 C5 -96.63(12) . .
O1 Zr1 C4 C5 -0.84(11) 3_766 .
C28 Zr1 C4 C5 -166.36(10) . .
C3 Zr1 C4 C5 -114.1 . .
C1 Zr1 C4 C5 -37.1 . .
C2 Zr1 C4 C5 -77.1 . .
Ir1 Zr1 C4 C5 102.18(6) . .
O1 Zr1 C4 C3 17.46(12) . .
O1 Zr1 C4 C3 113.25(11) 3_766 .
C28 Zr1 C4 C3 -52.27(10) . .
C5 Zr1 C4 C3 114.1 . .
C1 Zr1 C4 C3 77.0 . .
C2 Zr1 C4 C3 37.0 . .
Ir1 Zr1 C4 C3 -143.74(7) . .
O1 Zr1 C4 C9 140.1(2) . .
O1 Zr1 C4 C9 -124.1(2) 3_766 .
C28 Zr1 C4 C9 70.4(3) . .
C5 Zr1 C4 C9 -123.2(3) . .
C3 Zr1 C4 C9 122.7(3) . .
C1 Zr1 C4 C9 -160.3(3) . .
C2 Zr1 C4 C9 159.7(3) . .
Ir1 Zr1 C4 C9 -21.1(2) . .
C3 C4 C5 C1 0.0 . .
C9 C4 C5 C1 -170.2(3) . .
Zr1 C4 C5 C1 67.84(9) . .
C3 C4 C5 C10 172.8(3) . .
C9 C4 C5 C10 2.6(3) . .
Zr1 C4 C5 C10 -119.4(3) . .
C3 C4 C5 Zr1 -67.84(9) . .
C9 C4 C5 Zr1 122.0(2) . .
C2 C1 C5 C4 0.0 . .
C6 C1 C5 C4 180.0 . .
Zr1 C1 C5 C4 -66.28(7) . .
C2 C1 C5 C10 -172.8(3) . .
C6 C1 C5 C10 7.2(3) . .
Zr1 C1 C5 C10 120.9(3) . .
C2 C1 C5 Zr1 66.28(7) . .
C6 C1 C5 Zr1 -113.71(7) . .
O1 Zr1 C5 C4 111.93(11) . .
O1 Zr1 C5 C4 179.34(8) 3_766 .
C28 Zr1 C5 C4 16.69(13) . .
C3 Zr1 C5 C4 37.5 . .
C1 Zr1 C5 C4 114.4 . .
C2 Zr1 C5 C4 77.8 . .
Ir1 Zr1 C5 C4 -81.89(6) . .
O1 Zr1 C5 C1 -2.50(11) . .
O1 Zr1 C5 C1 64.91(8) 3_766 .
C28 Zr1 C5 C1 -97.75(13) . .
C4 Zr1 C5 C1 -114.4 . .
C3 Zr1 C5 C1 -76.9 . .
C2 Zr1 C5 C1 -36.7 . .
Ir1 Zr1 C5 C1 163.67(6) . .
O1 Zr1 C5 C10 -125.6(3) . .
O1 Zr1 C5 C10 -58.2(3) 3_766 .
C28 Zr1 C5 C10 139.2(3) . .
C4 Zr1 C5 C10 122.5(3) . .
C3 Zr1 C5 C10 160.0(3) . .
C1 Zr1 C5 C10 -123.1(3) . .
C2 Zr1 C5 C10 -159.8(3) . .
Ir1 Zr1 C5 C10 40.6(3) . .
C12 Ir1 C11 C15 116.1(3) . .
C13 Ir1 C11 C15 79.2(2) . .
C14 Ir1 C11 C15 36.7(2) . .
Zr1 Ir1 C11 C15 -122.45(19) . .
C15 Ir1 C11 C12 -116.1(3) . .
C13 Ir1 C11 C12 -36.90(18) . .
C14 Ir1 C11 C12 -79.4(2) . .
Zr1 Ir1 C11 C12 121.46(19) . .
C15 Ir1 C11 C16 121.9(4) . .
C12 Ir1 C11 C16 -122.0(4) . .
C13 Ir1 C11 C16 -158.9(3) . .
C14 Ir1 C11 C16 158.6(4) . .
Zr1 Ir1 C11 C16 -0.6(4) . .
C15 C11 C12 C13 -0.4(3) . .
C16 C11 C12 C13 -176.0(3) . .
Ir1 C11 C12 C13 62.1(2) . .
C15 C11 C12 C17 174.9(3) . .
C16 C11 C12 C17 -0.7(5) . .
Ir1 C11 C12 C17 -122.5(3) . .
C15 C11 C12 Ir1 -62.6(2) . .
C16 C11 C12 Ir1 121.8(3) . .
C11 Ir1 C12 C13 -117.9(3) . .
C15 Ir1 C12 C13 -79.7(2) . .
C14 Ir1 C12 C13 -37.35(19) . .
Zr1 Ir1 C12 C13 119.25(18) . .
C15 Ir1 C12 C11 38.17(18) . .
C13 Ir1 C12 C11 117.9(3) . .
C14 Ir1 C12 C11 80.6(2) . .
Zr1 Ir1 C12 C11 -122.84(18) . .
C11 Ir1 C12 C17 121.4(4) . .
C15 Ir1 C12 C17 159.5(4) . .
C13 Ir1 C12 C17 -120.7(4) . .
C14 Ir1 C12 C17 -158.1(3) . .
Zr1 Ir1 C12 C17 -1.5(4) . .
C11 C12 C13 C14 0.1(4) . .
C17 C12 C13 C14 -175.3(3) . .
Ir1 C12 C13 C14 61.8(2) . .
C11 C12 C13 C18 177.2(3) . .
C17 C12 C13 C18 1.8(5) . .
Ir1 C12 C13 C18 -121.1(3) . .
C11 C12 C13 Ir1 -61.7(2) . .
C17 C12 C13 Ir1 122.9(3) . .
C11 Ir1 C13 C12 37.64(19) . .
C15 Ir1 C13 C12 80.3(2) . .
C14 Ir1 C13 C12 118.0(3) . .
Zr1 Ir1 C13 C12 -121.59(18) . .
C11 Ir1 C13 C14 -80.4(2) . .
C15 Ir1 C13 C14 -37.76(19) . .
C12 Ir1 C13 C14 -118.0(3) . .
Zr1 Ir1 C13 C14 120.39(18) . .
C11 Ir1 C13 C18 158.2(3) . .
C15 Ir1 C13 C18 -159.2(3) . .
C12 Ir1 C13 C18 120.6(4) . .
C14 Ir1 C13 C18 -121.4(4) . .
Zr1 Ir1 C13 C18 -1.0(4) . .
C12 C13 C14 C15 0.2(4) . .
C18 C13 C14 C15 -176.8(3) . .
Ir1 C13 C14 C15 61.9(2) . .
C12 C13 C14 C19 173.9(3) . .
C18 C13 C14 C19 -3.1(5) . .
Ir1 C13 C14 C19 -124.5(3) . .
C12 C13 C14 Ir1 -61.7(2) . .
C18 C13 C14 Ir1 121.3(3) . .
C11 Ir1 C14 C15 -36.94(19) . .
C12 Ir1 C14 C15 -79.8(2) . .
C13 Ir1 C14 C15 -116.8(3) . .
Zr1 Ir1 C14 C15 123.03(18) . .
C11 Ir1 C14 C13 79.8(2) . .
C15 Ir1 C14 C13 116.8(3) . .
C12 Ir1 C14 C13 36.95(19) . .
Zr1 Ir1 C14 C13 -120.19(18) . .
C11 Ir1 C14 C19 -157.7(4) . .
C15 Ir1 C14 C19 -120.8(4) . .
C12 Ir1 C14 C19 159.4(4) . .
C13 Ir1 C14 C19 122.4(4) . .
Zr1 Ir1 C14 C19 2.2(4) . .
C13 C14 C15 C11 -0.5(4) . .
C19 C14 C15 C11 -174.2(3) . .
Ir1 C14 C15 C11 61.5(2) . .
C13 C14 C15 C20 177.1(3) . .
C19 C14 C15 C20 3.4(5) . .
Ir1 C14 C15 C20 -120.8(3) . .
C13 C14 C15 Ir1 -62.0(2) . .
C19 C14 C15 Ir1 124.2(3) . .
C12 C11 C15 C14 0.6(4) . .
C16 C11 C15 C14 176.2(3) . .
Ir1 C11 C15 C14 -61.9(2) . .
C12 C11 C15 C20 -177.0(3) . .
C16 C11 C15 C20 -1.4(6) . .
Ir1 C11 C15 C20 120.5(4) . .
C12 C11 C15 Ir1 62.5(2) . .
C16 C11 C15 Ir1 -121.9(3) . .
C11 Ir1 C15 C14 118.7(3) . .
C12 Ir1 C15 C14 80.2(2) . .
C13 Ir1 C15 C14 37.97(18) . .
Zr1 Ir1 C15 C14 -119.2(2) . .
C12 Ir1 C15 C11 -38.51(19) . .
C13 Ir1 C15 C11 -80.7(2) . .
C14 Ir1 C15 C11 -118.7(3) . .
Zr1 Ir1 C15 C11 122.14(19) . .
C11 Ir1 C15 C20 -121.1(4) . .
C12 Ir1 C15 C20 -159.6(4) . .
C13 Ir1 C15 C20 158.2(4) . .
C14 Ir1 C15 C20 120.2(4) . .
Zr1 Ir1 C15 C20 1.0(4) . .
Zr1 O1 C21 C22 161.4(3) . .
Zr1 O1 C21 C22 -24.4(4) 3_766 .
Zr1 O1 C21 C29 -17.5(3) . .
Zr1 O1 C21 C29 156.7(2) 3_766 .
O1 C21 C22 C23 -179.8(3) . .
C29 C21 C22 C23 -1.0(5) . .
C21 C22 C23 C24 -1.5(6) . .
C22 C23 C24 C30 1.0(6) . .
C30 C25 C26 C27 2.9(6) . .
C25 C26 C27 C28 -2.2(6) . .
C26 C27 C28 C29 -2.0(5) . .
C26 C27 C28 Zr1 169.9(3) . .
O1 Zr1 C28 C27 172.3(3) . .
O1 Zr1 C28 C27 142.2(3) 3_766 .
C4 Zr1 C28 C27 -53.8(3) . .
C5 Zr1 C28 C27 -62.7(3) . .
C3 Zr1 C28 C27 -80.0(3) . .
C1 Zr1 C28 C27 -101.6(3) . .
C2 Zr1 C28 C27 -107.2(3) . .
Ir1 Zr1 C28 C27 40.4(3) . .
O1 Zr1 C28 C29 -15.5(2) . .
O1 Zr1 C28 C29 -45.7(3) 3_766 .
C4 Zr1 C28 C29 118.4(2) . .
C5 Zr1 C28 C29 109.5(2) . .
C3 Zr1 C28 C29 92.2(2) . .
C1 Zr1 C28 C29 70.6(2) . .
C2 Zr1 C28 C29 65.0(2) . .
Ir1 Zr1 C28 C29 -147.4(2) . .
C27 C28 C29 C21 -174.0(3) . .
Zr1 C28 C29 C21 12.6(4) . .
C27 C28 C29 C30 5.7(5) . .
Zr1 C28 C29 C30 -167.7(2) . .
C22 C21 C29 C28 -176.3(3) . .
O1 C21 C29 C28 2.6(4) . .
C22 C21 C29 C30 4.0(5) . .
O1 C21 C29 C30 -177.1(3) . .
C23 C24 C30 C25 -177.0(3) . .
C23 C24 C30 C29 2.1(5) . .
C26 C25 C30 C24 179.7(4) . .
C26 C25 C30 C29 0.6(5) . .
C28 C29 C30 C24 175.8(3) . .
C21 C29 C30 C24 -4.5(5) . .
C28 C29 C30 C25 -5.1(5) . .
C21 C29 C30 C25 174.6(3) . .
